data_7222722
loop_
_publ_author_name
'Klein, W.'
'Jansen, M.'

_publ_section_title
;
 Darstellung und Kristallstruktur von Strontiumozonid-Ammoniakat, Sr(O3)2
 * 9 NH3
;
_journal_name_full
;
Zeitschrift fuer Naturforschung, Teil B. Anorganische Chemie, Organische 
Chemie (42,1987-)
;
_journal_page_first 426
_journal_page_last 430
_journal_volume 60
_journal_year 2005
_chemical_formula_sum 'H27 N9 O6 Sr'
_chemical_name_systematic 'Sr (O3)2 (N H3)9'
_space_group_IT_number 129
_symmetry_space_group_name_Hall '-P 4a 2a'
_symmetry_space_group_name_H-M 'P 4/n m m :2'
_cell_angle_alpha 90
_cell_angle_beta 90
_cell_angle_gamma 90
_cell_formula_units_Z 2
_cell_length_a 7.5973
_cell_length_b 7.5973
_cell_length_c 13.496
_cell_volume 778.975
_citation_journal_id_ASTM ZNBSEN
_cod_data_source_file Klein_ZNBSEN_2005_1834.cif
_cod_data_source_block H27N9O6Sr1
_cod_original_cell_volume 778.9752
_cod_original_formula_sum 'H27 N9 O6 Sr1'
_cod_database_code 7222722

loop_
_symmetry_equiv_pos_as_xyz
x,y,z
-y+1/2,x,z
-x+1/2,-y+1/2,z
y,-x+1/2,z
x+1/2,-y,-z
y+1/2,x+1/2,-z
-x,y+1/2,-z
-y,-x,-z
-x,-y,-z
y-1/2,-x,-z
x-1/2,y-1/2,-z
-y,x-1/2,-z
-x-1/2,y,z
-y-1/2,-x-1/2,z
x,-y-1/2,z
y,x,z

loop_
_atom_site_label
_atom_site_type_symbol
_atom_site_fract_x
_atom_site_fract_y
_atom_site_fract_z
_atom_site_occupancy
_atom_site_U_iso_or_equiv
H9 H+1 0.1771 0.1654 0.4731 0.13 0.0
H8 H+1 0.3597 0.2292 0.4731 0.13 0.0
H7 H+1 0.2132 0.3554 0.4731 0.13 0.0
H2 H+1 -0.0654 -0.0127 0.2617 0.5 0.0
N3 N-3 0.25 0.25 0.4509 1 0.0
O1 O 0.75 0.75 0.1429 1 0.0
O2 O 0.75 0.6065 0.1154 0.5 0.0
H4 H+1 0.3304 0.4889 0.0577 0.5 0.0
H3 H+1 -0.0468 0.0558 0.363 0.5 0.0
N2 N-3 0.25 0.5136 0.1047 1 0.0
O3 O 0.3292 0.75 0.5071 0.25 0.0
Sr1 Sr+2 0.25 0.25 0.24564 1 0.0
N1 N-3 0.0115 0.0115 0.3106 1 0.0
H5 H+1 0.277 0.6169 0.1336 0.5 0.0
H6 H+1 0.1427 0.521 0.0768 0.5 0.0
H1 H+1 0.0674 -0.0879 0.3286 0.5 0.0
O4 O 0.25 0.75 0.4382 1 0.0
